data_2106457
loop_
_publ_author_name
'Vilminot, S.'
'Anderson, M.R.'
'Brown, I.D.'

_publ_section_title
;
 The Crystal Structure of Lithium Hydroxylammonium Sulphate
;
_journal_name_full 'Acta Crystallographica B (24,1968-38,1982)'
_journal_page_first 2628
_journal_page_last 2630
_journal_volume 29
_journal_year 1973
_chemical_formula_sum 'H4 Li N O5 S'
_chemical_name_systematic 'Li N H3 O H S O4'
_space_group_IT_number 61
_symmetry_space_group_name_Hall '-P 2ac 2ab'
_symmetry_space_group_name_H-M 'P b c a'
_cell_angle_alpha 90
_cell_angle_beta 90
_cell_angle_gamma 90
_cell_formula_units_Z 8
_cell_length_a 18.46
_cell_length_b 7.28
_cell_length_c 6.712
_cell_volume 902.018
_citation_journal_id_ASTM ACBCAR
_cod_data_source_file Vilminot_ACBCAR_1973_1037.cif
_cod_data_source_block H4Li1N1O5S1
_cod_original_cell_volume 902.0176
_cod_original_formula_sum 'H4 Li1 N1 O5 S1'
_cod_database_code 2106457

loop_
_symmetry_equiv_pos_as_xyz
x,y,z
-x+1/2,-y,z+1/2
x+1/2,-y+1/2,-z
-x,y+1/2,-z+1/2
-x,-y,-z
x-1/2,y,-z-1/2
-x-1/2,y-1/2,z
x,-y-1/2,z-1/2

loop_
_atom_site_label
_atom_site_type_symbol
_atom_site_fract_x
_atom_site_fract_y
_atom_site_fract_z
_atom_site_occupancy
_atom_site_U_iso_or_equiv
S1 S+6 0.1559 0.052 0.1577 1 0.0
O3 O-2 0.2076 0.2075 0.1649 1 0.0
O2 O-2 0.3289 0.0586 0.4777 1 0.0
O1 O-2 0.3348 0.439 0.3394 1 0.0
H4 H+1 0.4 0.085 0.001 1 0.0
H1 H+1 0.404 0.017 0.326 1 0.0
O4 O-2 0.081 0.1213 0.1458 1 0.0
H2 H+1 0.429 -0.109 0.146 1 0.0
N1 N-1 0.4446 0.0037 0.2142 1 0.0
Li1 Li+1 0.2612 0.2535 0.4122 1 0.0
O5 O-2 0.4468 0.1444 0.0716 1 0.0
H3 H+1 0.493 0.005 0.263 1 0.0
